data_4509224
loop_
_publ_author_name
'Lin, Xinsong'
'Zhang, Ge'
'Ye, Ning'

_publ_section_title
;
 Growth and Characterization of BaGa4S7: A New Crystal for Mid-IR
 Nonlinear Optics
;
_journal_issue 2
_journal_name_full 'Crystal Growth &amp; Design'
_journal_page_first 1186
_journal_paper_doi 10.1021/cg8010579
_journal_volume 9
_journal_year 2009
_chemical_absolute_configuration unk
_chemical_formula_structural 'Ba Ga4 S7'
_chemical_formula_sum 'Ba Ga4 S7'
_chemical_formula_weight 640.64
_chemical_name_common 'Barium Tetragallium Sulfide'
_space_group_IT_number 31
_symmetry_cell_setting orthorhombic
_symmetry_space_group_name_Hall 'P 2ac -2'
_symmetry_space_group_name_H-M 'P m n 21'
_atom_sites_solution_primary direct
_atom_sites_solution_secondary difmap
_audit_creation_date 2008-09-12T15:36:28-00:00
_audit_creation_method 'WinGX routine CIF_UPDATE'
_cell_angle_alpha 90
_cell_angle_beta 90
_cell_angle_gamma 90
_cell_formula_units_Z 2
_cell_length_a 14.755(5)
_cell_length_b 6.228(2)
_cell_length_c 5.929(2)
_cell_measurement_reflns_used 1619
_cell_measurement_temperature 293(2)
_cell_measurement_theta_max 27.48
_cell_measurement_theta_min 2.76
_cell_volume 544.8(3)
_computing_cell_refinement CrystalClear
_computing_data_collection 'CrystalClear (Rigaku/MSC Inc., 2005)'
_computing_data_reduction CrystalClear
_computing_molecular_graphics
;
DIAMOND (Brandenburg, 2004)
;
_computing_publication_material 'enCIFer (Allen et al., 2004)'
_computing_structure_refinement 'SHELXL-97 (Sheldrick, 2008)'
_computing_structure_solution 'SHELXS97 (Sheldrick, 2008)'
_diffrn_ambient_temperature 293.1500
_diffrn_detector_area_resol_mean 14.6306
_diffrn_measured_fraction_theta_full 0.999
_diffrn_measured_fraction_theta_max 0.999
_diffrn_measurement_device_type 'Rigaku Mercury CCD'
_diffrn_measurement_method CCD_Profile_fitting
_diffrn_radiation_monochromator 'Graphite Monochromator'
_diffrn_radiation_source 'Sealed Tube'
_diffrn_radiation_type MoK\a
_diffrn_radiation_wavelength 0.71073
_diffrn_reflns_av_R_equivalents 0.0370
_diffrn_reflns_limit_h_max 19
_diffrn_reflns_limit_h_min -19
_diffrn_reflns_limit_k_max 8
_diffrn_reflns_limit_k_min -8
_diffrn_reflns_limit_l_max 7
_diffrn_reflns_limit_l_min -5
_diffrn_reflns_number 766
_diffrn_reflns_theta_full 27.48
_diffrn_reflns_theta_max 27.48
_diffrn_reflns_theta_min 2.76
_exptl_absorpt_coefficient_mu 14.601
_exptl_absorpt_correction_T_max 1.0000
_exptl_absorpt_correction_T_min 0.3997
_exptl_absorpt_correction_type multi-scan
_exptl_absorpt_process_details 'CrystalClear (Rigaku/MSC Inc., 2005)'
_exptl_crystal_colour yellow
_exptl_crystal_density_diffrn 3.905
_exptl_crystal_density_method 'not measured'
_exptl_crystal_description Prism
_exptl_crystal_F_000 584
_exptl_crystal_size_max 0.1400
_exptl_crystal_size_mid 0.1000
_exptl_crystal_size_min 0.0600
_refine_diff_density_max 0.977
_refine_diff_density_min -0.902
_refine_ls_abs_structure_details 'Flack H D (1983), Acta Cryst. A39, 876-881'
_refine_ls_abs_structure_Flack 0.032(13)
_refine_ls_extinction_coef 0.0064(3)
_refine_ls_extinction_expression Fc^*^=kFc[1+0.001xFc^2^\l^3^/sin(2\q)]^-1/4^
_refine_ls_extinction_method SHELXL
_refine_ls_goodness_of_fit_ref 0.947
_refine_ls_hydrogen_treatment noref
_refine_ls_matrix_type full
_refine_ls_number_parameters 59
_refine_ls_number_reflns 1159
_refine_ls_number_restraints 1
_refine_ls_restrained_S_all 0.947
_refine_ls_R_factor_gt 0.0185
_refine_ls_shift/su_max 0
_refine_ls_structure_factor_coef Fsqd
_refine_ls_weighting_details 'w=1/[\s^2^(Fo^2^)+(0.0200P)^2^+1.5843P] where P=(Fo^2^+2Fc^2^)/3'
_refine_ls_weighting_scheme calc
_refine_ls_wR_factor_ref 0.039
_reflns_number_gt 1080
_reflns_number_total 1159
_reflns_threshold_expression >2sigma(I)
_cod_data_source_file cg8010579sup1.cif
_cod_data_source_block bgs
_cod_depositor_comments
;
The following automatic conversions were performed:

'_exptl_absorpt_correction_type' value 'Multi-scan' changed to
'multi-scan' according to
/home/saulius/struct/CIF-dictionaries/cif_core.dic dictionary named
'cif_core.dic' version 2.4.2 from 2011-04-26.

Automatic conversion script
Id: cif_fix_values 1891 2012-01-12 08:04:46Z andrius 
;
_cod_database_code 4509224

loop_
_symmetry_equiv_pos_as_xyz
'x, y, z'
'-x+1/2, -y, z+1/2'
'x+1/2, -y, z+1/2'
'-x, y, z'

loop_
_atom_site_label
_atom_site_type_symbol
_atom_site_fract_x
_atom_site_fract_y
_atom_site_fract_z
_atom_site_U_iso_or_equiv
_atom_site_adp_type
_atom_site_occupancy
_atom_site_calc_flag
_atom_site_refinement_flags
Ba Ba 0 0.66909(6) 0.05687(7) 0.02126(14) Uani 1 d S
Ga1 Ga 0.24839(3) 0.68799(6) 0.64255(9) 0.00983(13) Uani 1 d .
Ga2 Ga 0.11964(3) 1.17289(7) -0.34069(8) 0.00933(16) Uani 1 d .
S1 S 0 1.3657(2) -0.4588(3) 0.0113(3) Uani 1 d S
S2 S 0.11401(7) 0.82612(15) 0.5507(2) 0.0114(2) Uani 1 d .
S3 S 0.11546(7) 0.19048(16) 0.0417(2) 0.0117(2) Uani 1 d .
S4 S 0.24608(7) 0.67115(14) 0.0365(2) 0.0088(2) Uani 1 d .

loop_
_atom_site_aniso_label
_atom_site_aniso_U_11
_atom_site_aniso_U_22
_atom_site_aniso_U_33
_atom_site_aniso_U_23
_atom_site_aniso_U_13
_atom_site_aniso_U_12
Ba 0.0215(2) 0.0225(2) 0.0198(3) 0.0018(2) 0 0
Ga1 0.0088(2) 0.0116(2) 0.0091(3) -0.0001(2) 0.0006(2) 0.00020(17)
Ga2 0.0093(2) 0.0097(3) 0.0090(4) -0.0001(3) 0.0000(3) -0.00034(15)
S1 0.0084(6) 0.0129(6) 0.0126(9) 0.0031(7) 0 0
S2 0.0104(5) 0.0098(5) 0.0140(6) -0.0016(5) -0.0032(5) 0.0009(3)
S3 0.0100(5) 0.0180(5) 0.0073(6) -0.0006(6) 0.0000(5) -0.0031(4)
S4 0.0098(5) 0.0101(5) 0.0065(6) 0.0003(5) -0.0012(4) -0.0004(4)

loop_
_atom_type_symbol
_atom_type_description
_atom_type_scat_dispersion_real
_atom_type_scat_dispersion_imag
_atom_type_scat_source
S S 0.1246 0.1234 'International Tables Vol C Tables 4.2.6.8 and 6.1.1.4'
Ga Ga 0.2307 1.6083 'International Tables Vol C Tables 4.2.6.8 and 6.1.1.4'
Ba Ba -0.3244 2.2819 'International Tables Vol C Tables 4.2.6.8 and 6.1.1.4'

loop_
_geom_angle_atom_site_label_1
_geom_angle_atom_site_label_2
_geom_angle_atom_site_label_3
_geom_angle
_geom_angle_site_symmetry_1
_geom_angle_site_symmetry_3
S3 Ba S3 59.48(4) 4 .
S3 Ba S1 62.92(4) 4 1_546
S3 Ba S1 62.92(4) . 1_546
S3 Ba S2 120.04(4) 4 .
S3 Ba S2 91.48(3) . .
S1 Ba S2 57.13(4) 1_546 .
S3 Ba S2 91.48(3) 4 4
S3 Ba S2 120.04(4) . 4
S1 Ba S2 57.13(4) 1_546 4
S2 Ba S2 57.18(5) . 4
S3 Ba S2 88.97(3) 4 4_554
S3 Ba S2 116.66(4) . 4_554
S1 Ba S2 148.34(3) 1_546 4_554
S2 Ba S2 147.97(4) . 4_554
S2 Ba S2 113.43(4) 4 4_554
S3 Ba S2 116.66(4) 4 1_554
S3 Ba S2 88.97(3) . 1_554
S1 Ba S2 148.34(3) 1_546 1_554
S2 Ba S2 113.43(4) . 1_554
S2 Ba S2 147.97(4) 4 1_554
S2 Ba S2 56.12(4) 4_554 1_554
S3 Ba S1 61.41(3) 4 1_545
S3 Ba S1 61.41(3) . 1_545
S1 Ba S1 114.93(5) 1_546 1_545
S2 Ba S1 148.73(2) . 1_545
S2 Ba S1 148.73(2) 4 1_545
S2 Ba S1 55.25(3) 4_554 1_545
S2 Ba S1 55.26(3) 1_554 1_545
S3 Ba S4 119.87(3) 4 .
S3 Ba S4 60.42(2) . .
S1 Ba S4 91.699(19) 1_546 .
S2 Ba S4 63.15(3) . .
S2 Ba S4 120.32(3) 4 .
S2 Ba S4 116.19(3) 4_554 .
S2 Ba S4 60.07(3) 1_554 .
S1 Ba S4 88.49(2) 1_545 .
S3 Ba S4 60.42(2) 4 4
S3 Ba S4 119.87(3) . 4
S1 Ba S4 91.699(19) 1_546 4
S2 Ba S4 120.32(3) . 4
S2 Ba S4 63.15(3) 4 4
S2 Ba S4 60.07(3) 4_554 4
S2 Ba S4 116.19(3) 1_554 4
S1 Ba S4 88.49(2) 1_545 4
S4 Ba S4 176.18(4) . 4
S3 Ba S3 176.44(4) 4 1_565
S3 Ba S3 122.50(4) . 1_565
S1 Ba S3 120.47(4) 1_546 1_565
S2 Ba S3 63.38(3) . 1_565
S2 Ba S3 89.79(3) 4 1_565
S2 Ba S3 87.47(3) 4_554 1_565
S2 Ba S3 61.24(3) 1_554 1_565
S1 Ba S3 116.40(4) 1_545 1_565
S4 Ba S3 62.09(2) . 1_565
S4 Ba S3 117.40(3) 4 1_565
S3 Ba S3 122.50(4) 4 4_565
S3 Ba S3 176.44(4) . 4_565
S1 Ba S3 120.47(4) 1_546 4_565
S2 Ba S3 89.79(3) . 4_565
S2 Ba S3 63.38(3) 4 4_565
S2 Ba S3 61.24(3) 4_554 4_565
S2 Ba S3 87.47(3) 1_554 4_565
S1 Ba S3 116.40(4) 1_545 4_565
S4 Ba S3 117.40(3) . 4_565
S4 Ba S3 62.09(2) 4 4_565
S3 Ba S3 55.35(4) 1_565 4_565
S3 Ga1 S2 127.26(5) 2_565 .
S3 Ga1 S4 102.86(4) 2_565 2_565
S2 Ga1 S4 109.67(4) . 2_565
S3 Ga1 S4 107.23(4) 2_565 1_556
S2 Ga1 S4 104.38(5) . 1_556
S4 Ga1 S4 103.14(4) 2_565 1_556
S1 Ga2 S2 113.19(6) . 1_554
S1 Ga2 S3 105.31(6) . 1_565
S2 Ga2 S3 109.28(5) 1_554 1_565
S1 Ga2 S4 110.42(5) . 2_574
S2 Ga2 S4 110.02(4) 1_554 2_574
S3 Ga2 S4 108.41(4) 1_565 2_574
Ga2 S1 Ga2 103.57(8) 4 .
Ga2 S1 Ba 123.65(5) 4 1_564
Ga2 S1 Ba 123.65(5) . 1_564
Ga2 S1 Ba 90.91(6) 4 1_565
Ga2 S1 Ba 90.91(6) . 1_565
Ba S1 Ba 114.93(5) 1_564 1_565
Ga1 S2 Ga2 105.50(5) . 1_556
Ga1 S2 Ba 121.45(5) . .
Ga2 S2 Ba 121.45(5) 1_556 .
Ga1 S2 Ba 96.20(5) . 1_556
Ga2 S2 Ba 92.27(5) 1_556 1_556
Ba S2 Ba 113.43(4) . 1_556
Ga1 S3 Ga2 105.05(5) 2_564 1_545
Ga1 S3 Ba 98.36(4) 2_564 .
Ga2 S3 Ba 94.67(4) 1_545 .
Ga1 S3 Ba 135.46(4) 2_564 1_545
Ga2 S3 Ba 89.68(3) 1_545 1_545
Ba S3 Ba 122.50(4) . 1_545
Ga2 S4 Ga1 106.71(5) 2_575 2_564
Ga2 S4 Ga1 106.36(5) 2_575 1_554
Ga1 S4 Ga1 108.22(5) 2_564 1_554
Ga2 S4 Ba 147.50(4) 2_575 .
Ga1 S4 Ba 91.30(3) 2_564 .
Ga1 S4 Ba 92.74(4) 1_554 .

loop_
_geom_bond_atom_site_label_1
_geom_bond_atom_site_label_2
_geom_bond_distance
_geom_bond_site_symmetry_2
Ba S3 3.4343(15) 4
Ba S3 3.4343(15) .
Ba S1 3.437(2) 1_546
Ba S2 3.5156(16) .
Ba S2 3.5156(16) 4
Ba S2 3.5764(17) 4_554
Ba S2 3.5764(17) 1_554
Ba S1 3.594(2) 1_545
Ba S4 3.6331(17) .
Ba S4 3.6331(17) 4
Ba S3 3.6680(15) 1_565
Ba S3 3.6680(15) 4_565
Ga1 S3 2.2285(13) 2_565
Ga1 S2 2.2288(13) .
Ga1 S4 2.3247(12) 2_565
Ga1 S4 2.3384(17) 1_556
Ga2 S1 2.2468(12) .
Ga2 S2 2.2550(13) 1_554
Ga2 S3 2.2706(17) 1_565
Ga2 S4 2.3235(12) 2_574
S1 Ga2 2.2468(12) 4
S1 Ba 3.437(2) 1_564
S1 Ba 3.594(2) 1_565
S2 Ga2 2.2550(13) 1_556
S2 Ba 3.5764(17) 1_556
S3 Ga1 2.2285(13) 2_564
S3 Ga2 2.2706(17) 1_545
S3 Ba 3.6680(15) 1_545
S4 Ga2 2.3235(12) 2_575
S4 Ga1 2.3247(12) 2_564
S4 Ga1 2.3384(17) 1_554
